data_7222153
loop_
_publ_author_name
'Isab, A.'
'Altaf, Muhammad'
'Travnicek, Zdenek'
'Dvo\<r\'ak, Zden\<ek'
'Stoeckli-Evans, Helen'
'Vanco, Jan'

_publ_section_title
;
 Synthesis, characterization and in vitro cytotoxicity of gold(III)
 dialkyl/diaryldithiocarbamato complexes
;
_journal_name_full 'RSC Adv.'
_journal_paper_doi 10.1039/C5RA15123F
_journal_year 2015
_chemical_formula_moiety 'C5 H10 Au Cl2 N S2'
_chemical_formula_sum 'C5 H10 Au Cl2 N S2'
_chemical_formula_weight 416.13
_chemical_name_systematic
;
 ?
;
_space_group_crystal_system monoclinic
_space_group_IT_number 14
_space_group_name_Hall '-P 2yn'
_space_group_name_H-M_alt 'P 1 21/n 1'
_symmetry_space_group_name_Hall '-P 2yn'
_symmetry_space_group_name_H-M 'P 1 21/n 1'
_atom_sites_solution_hydrogens geom
_audit_creation_method SHELXL-2013
_audit_update_record
;
2015-05-30 deposited with the CCDC.
2015-09-15 downloaded from the CCDC.
;
_cell_angle_alpha 90
_cell_angle_beta 97.718(4)
_cell_angle_gamma 90
_cell_formula_units_Z 8
_cell_length_a 17.2433(8)
_cell_length_b 7.0535(3)
_cell_length_c 17.2503(10)
_cell_measurement_reflns_used 21810
_cell_measurement_temperature 173(2)
_cell_measurement_theta_max 26.12
_cell_measurement_theta_min 1.19
_cell_volume 2079.07(18)
_computing_cell_refinement 'X-Area (Stoe & Cie, 2009)'
_computing_data_collection 'X-Area (Stoe & Cie, 2009)'
_computing_data_reduction 'X-RED32 (Stoe & Cie, 2009)'
_computing_molecular_graphics 'PLATON  (Spek, 2009) and Mercury (Macrae et al., 2008)'
_computing_publication_material
;
SHELXL-2013 (Sheldrick, 2008) and PLATON (Spek, 2009) 
;
_computing_structure_refinement 'SHELXL-2013 (Sheldrick, 2008)'
_computing_structure_solution 'SHELXS-2013 (Sheldrick, 2008)'
_diffrn_ambient_temperature 173(2)
_diffrn_detector 'image plate (34 cm diameter)'
_diffrn_detector_type STOE
_diffrn_measured_fraction_theta_full 0.999
_diffrn_measured_fraction_theta_max 0.998
_diffrn_measurement_device '2-circle goniometer'
_diffrn_measurement_device_type 'STOE IPDS 2'
_diffrn_measurement_method '\f + \w scans'
_diffrn_radiation_monochromator 'plane graphite'
_diffrn_radiation_source 'fine-focus sealed tube'
_diffrn_radiation_type MoK\a
_diffrn_radiation_wavelength 0.71073
_diffrn_reflns_av_R_equivalents 0.0838
_diffrn_reflns_av_unetI/netI 0.0470
_diffrn_reflns_laue_measured_fraction_full 0.999
_diffrn_reflns_laue_measured_fraction_max 0.998
_diffrn_reflns_limit_h_max 20
_diffrn_reflns_limit_h_min -20
_diffrn_reflns_limit_k_max 8
_diffrn_reflns_limit_k_min -8
_diffrn_reflns_limit_l_max 20
_diffrn_reflns_limit_l_min -20
_diffrn_reflns_number 24350
_diffrn_reflns_point_group_measured_fraction_full 0.999
_diffrn_reflns_point_group_measured_fraction_max 0.998
_diffrn_reflns_theta_full 25.242
_diffrn_reflns_theta_max 25.655
_diffrn_reflns_theta_min 1.568
_diffrn_source 'sealed X-ray tube, 12 x 0.4 mm long-fine focus'
_exptl_absorpt_coefficient_mu 15.008
_exptl_absorpt_correction_T_max 1.0000
_exptl_absorpt_correction_T_min 0.4536
_exptl_absorpt_correction_type multi-scan
_exptl_absorpt_process_details '(MULscanABS in PLATON; Spek, 2009)'
_exptl_crystal_colour orange
_exptl_crystal_density_diffrn 2.659
_exptl_crystal_description block
_exptl_crystal_F_000 1536
_exptl_crystal_preparation Luminescent
_exptl_crystal_recrystallization_method 'Re-crystallisation from solvent: chloroform and methanol'
_exptl_crystal_size_max 0.40
_exptl_crystal_size_mid 0.35
_exptl_crystal_size_min 0.30
_refine_diff_density_max 1.254
_refine_diff_density_min -1.937
_refine_diff_density_rms 0.202
_refine_ls_extinction_coef 0.00037(2)
_refine_ls_extinction_expression Fc^*^=kFc[1+0.001xFc^2^\l^3^/sin(2\q)]^-1/4^
_refine_ls_extinction_method SHELXL
_refine_ls_goodness_of_fit_ref 0.918
_refine_ls_hydrogen_treatment constr
_refine_ls_matrix_type full
_refine_ls_number_parameters 205
_refine_ls_number_reflns 3929
_refine_ls_number_restraints 0
_refine_ls_restrained_S_all 0.918
_refine_ls_R_factor_all 0.0265
_refine_ls_R_factor_gt 0.0218
_refine_ls_shift/su_max 0.001
_refine_ls_shift/su_mean 0.000
_refine_ls_structure_factor_coef Fsqd
_refine_ls_weighting_details 'w=1/[\s^2^(Fo^2^)+(0.0163P)^2^] where P=(Fo^2^+2Fc^2^)/3'
_refine_ls_weighting_scheme calc
_refine_ls_wR_factor_gt 0.0474
_refine_ls_wR_factor_ref 0.0481
_reflns_Friedel_coverage 0.000
_reflns_number_gt 3519
_reflns_number_total 3929
_reflns_threshold_expression 'I > 2\s(I)'
_cod_data_source_file c5ra15123f2.cif
_cod_data_source_block MA40A
_cod_database_code 7222153
_shelx_space_group_comment
;
The symmetry employed for this shelxl refinement is uniquely defined
by the following loop, which should always be used as a source of
symmetry information in preference to the above space-group names.
They are only intended as comments.
;
_shelxl_version_number 2013-3

loop_
_space_group_symop_operation_xyz
'x, y, z'
'-x+1/2, y+1/2, -z+1/2'
'-x, -y, -z'
'x-1/2, -y-1/2, z-1/2'

loop_
_atom_site_label
_atom_site_type_symbol
_atom_site_fract_x
_atom_site_fract_y
_atom_site_fract_z
_atom_site_U_iso_or_equiv
_atom_site_adp_type
_atom_site_occupancy
_atom_site_site_symmetry_order
_atom_site_calc_flag
_atom_site_refinement_flags_posn
_atom_site_refinement_flags_adp
Au1 Au 0.21280(2) 0.70072(3) 0.30496(2) 0.01495(7) Uani 1 1 d . .
Cl1 Cl 0.32618(15) 0.6915(3) 0.39439(16) 0.0229(7) Uani 1 1 d . .
Cl2 Cl 0.12994(17) 0.7148(3) 0.40055(16) 0.0257(6) Uani 1 1 d . .
S1 S 0.27343(14) 0.6870(2) 0.19353(15) 0.0176(5) Uani 1 1 d . .
S2 S 0.11121(16) 0.7009(2) 0.20441(16) 0.0196(5) Uani 1 1 d . .
N1 N 0.1654(4) 0.6558(8) 0.0651(4) 0.0184(14) Uani 1 1 d . .
C1 C 0.1800(5) 0.6788(9) 0.1411(5) 0.0146(17) Uani 1 1 d . .
C2 C 0.2274(6) 0.6270(12) 0.0161(5) 0.0212(19) Uani 1 1 d . .
H2A H 0.2073 0.5441 -0.0285 0.025 Uiso 1 1 calc R U
H2B H 0.2717 0.5606 0.0471 0.025 Uiso 1 1 calc R U
C3 C 0.2566(7) 0.8067(15) -0.0150(7) 0.028(2) Uani 1 1 d . .
H3C H 0.2979 0.7780 -0.0470 0.042 Uiso 1 1 calc R U
H3B H 0.2776 0.8887 0.0287 0.042 Uiso 1 1 calc R U
H3A H 0.2134 0.8717 -0.0471 0.042 Uiso 1 1 calc R U
C4 C 0.0828(5) 0.6383(12) 0.0268(5) 0.0242(19) Uani 1 1 d . .
H4A H 0.0760 0.5136 0.0004 0.029 Uiso 1 1 calc R U
H4B H 0.0475 0.6418 0.0676 0.029 Uiso 1 1 calc R U
C5 C 0.0598(9) 0.7852(16) -0.0297(11) 0.073(5) Uani 1 1 d . .
H5A H 0.0928 0.7793 -0.0716 0.109 Uiso 1 1 calc R U
H5B H 0.0659 0.9092 -0.0040 0.109 Uiso 1 1 calc R U
H5C H 0.0049 0.7669 -0.0519 0.109 Uiso 1 1 calc R U
Au2 Au 0.80458(2) 0.7514(3) 0.21240(2) 0.01528(8) Uani 1 1 d . .
Cl3 Cl 0.89307(17) 0.7662(5) 0.32657(16) 0.0237(6) Uani 1 1 d . .
Cl4 Cl 0.90096(17) 0.7315(5) 0.13051(17) 0.0254(7) Uani 1 1 d . .
S3 S 0.70433(16) 0.7521(6) 0.11056(16) 0.0195(5) Uani 1 1 d . .
S4 S 0.69237(15) 0.7669(5) 0.27199(15) 0.0163(6) Uani 1 1 d . .
N2 N 0.5652(4) 0.8002(8) 0.1624(4) 0.0187(17) Uani 1 1 d . .
C6 C 0.6394(5) 0.7750(9) 0.1787(5) 0.0167(18) Uani 1 1 d . .
C7 C 0.5283(5) 0.8228(13) 0.0804(5) 0.027(2) Uani 1 1 d . .
H7A H 0.5681 0.7997 0.0451 0.032 Uiso 1 1 calc R U
H7B H 0.5098 0.9551 0.0723 0.032 Uiso 1 1 calc R U
C8 C 0.4597(7) 0.6887(15) 0.0585(7) 0.045(3) Uani 1 1 d . .
H8C H 0.4422 0.6970 0.0022 0.067 Uiso 1 1 calc R U
H8B H 0.4165 0.7242 0.0872 0.067 Uiso 1 1 calc R U
H8A H 0.4761 0.5585 0.0721 0.067 Uiso 1 1 calc R U
C9 C 0.5147(5) 0.8316(11) 0.2251(5) 0.0183(18) Uani 1 1 d . .
H9A H 0.4683 0.9071 0.2038 0.022 Uiso 1 1 calc R U
H9B H 0.5443 0.9048 0.2683 0.022 Uiso 1 1 calc R U
C10 C 0.4881(6) 0.6455(14) 0.2568(6) 0.026(2) Uani 1 1 d . .
H10A H 0.5332 0.5793 0.2850 0.038 Uiso 1 1 calc R U
H10B H 0.4642 0.5664 0.2133 0.038 Uiso 1 1 calc R U
H10C H 0.4496 0.6705 0.2924 0.038 Uiso 1 1 calc R U

loop_
_atom_site_aniso_label
_atom_site_aniso_U_11
_atom_site_aniso_U_22
_atom_site_aniso_U_33
_atom_site_aniso_U_23
_atom_site_aniso_U_13
_atom_site_aniso_U_12
Au1 0.0173(2) 0.01426(12) 0.01292(19) -0.00026(9) 0.00080(10) -0.00030(9)
Cl1 0.0205(15) 0.0263(12) 0.0201(14) -0.0007(8) -0.0043(12) 0.0002(8)
Cl2 0.0253(17) 0.0359(10) 0.0170(15) 0.0004(8) 0.0071(11) 0.0005(9)
S1 0.0158(15) 0.0217(9) 0.0152(13) 0.0001(7) 0.0015(9) 0.0000(7)
S2 0.0146(15) 0.0279(11) 0.0160(16) 0.0008(9) 0.0007(10) -0.0005(9)
N1 0.016(4) 0.018(3) 0.020(4) 0.001(3) 0.000(3) 0.000(3)
C1 0.016(5) 0.011(4) 0.016(4) 0.002(3) 0.000(3) 0.000(3)
C2 0.021(5) 0.024(5) 0.019(5) 0.001(3) 0.007(4) 0.000(3)
C3 0.025(6) 0.036(6) 0.025(6) -0.001(4) 0.007(5) 0.000(4)
C4 0.014(4) 0.040(5) 0.018(5) -0.001(3) -0.002(4) -0.008(3)
C5 0.025(8) 0.073(8) 0.109(14) 0.040(10) -0.034(8) -0.012(7)
Au2 0.01488(19) 0.01425(12) 0.01651(18) 0.00013(10) 0.00142(11) 0.00013(10)
Cl3 0.0222(15) 0.0284(13) 0.0184(14) 0.0003(11) -0.0050(12) -0.0009(11)
Cl4 0.0191(16) 0.0345(14) 0.0235(16) -0.0041(10) 0.0064(11) -0.0015(10)
S3 0.0170(17) 0.0262(11) 0.0151(15) 0.0009(10) 0.0018(10) -0.0002(10)
S4 0.0150(13) 0.0208(13) 0.0131(14) 0.0012(11) 0.0027(10) 0.0002(10)
N2 0.016(4) 0.021(4) 0.020(4) -0.001(3) 0.003(3) 0.001(3)
C6 0.024(5) 0.010(3) 0.016(4) 0.001(3) 0.003(4) -0.005(3)
C7 0.020(5) 0.042(5) 0.017(5) 0.006(3) -0.001(4) 0.004(4)
C8 0.020(6) 0.076(7) 0.037(9) -0.008(5) -0.003(5) -0.017(5)
C9 0.017(5) 0.020(4) 0.020(5) 0.000(3) 0.007(4) 0.002(3)
C10 0.024(6) 0.030(5) 0.026(6) 0.003(4) 0.013(5) 0.003(4)

loop_
_atom_type_symbol
_atom_type_description
_atom_type_scat_dispersion_real
_atom_type_scat_dispersion_imag
_atom_type_scat_source
C C 0.0033 0.0016 'International Tables Vol C Tables 4.2.6.8 and 6.1.1.4'
H H 0.0000 0.0000 'International Tables Vol C Tables 4.2.6.8 and 6.1.1.4'
Au Au -2.0133 8.8022 'International Tables Vol C Tables 4.2.6.8 and 6.1.1.4'
Cl Cl 0.1484 0.1585 'International Tables Vol C Tables 4.2.6.8 and 6.1.1.4'
N N 0.0061 0.0033 'International Tables Vol C Tables 4.2.6.8 and 6.1.1.4'
S S 0.1246 0.1234 'International Tables Vol C Tables 4.2.6.8 and 6.1.1.4'

loop_
_geom_angle_atom_site_label_1
_geom_angle_atom_site_label_2
_geom_angle_atom_site_label_3
_geom_angle
S2 Au1 S1 75.87(10)
S2 Au1 Cl1 172.47(11)
S1 Au1 Cl1 96.71(10)
S2 Au1 Cl2 93.25(11)
S1 Au1 Cl2 169.11(12)
Cl1 Au1 Cl2 94.17(10)
C1 S1 Au1 86.7(3)
C1 S2 Au1 87.6(3)
C1 N1 C2 122.5(7)
C1 N1 C4 119.8(8)
C2 N1 C4 117.4(7)
N1 C1 S2 126.0(7)
N1 C1 S1 124.3(7)
S2 C1 S1 109.6(4)
N1 C2 C3 113.5(9)
N1 C2 H2A 108.9
C3 C2 H2A 108.9
N1 C2 H2B 108.9
C3 C2 H2B 108.9
H2A C2 H2B 107.7
C2 C3 H3C 109.5
C2 C3 H3B 109.5
H3C C3 H3B 109.5
C2 C3 H3A 109.5
H3C C3 H3A 109.5
H3B C3 H3A 109.5
C5 C4 N1 113.6(8)
C5 C4 H4A 108.9
N1 C4 H4A 108.9
C5 C4 H4B 108.9
N1 C4 H4B 108.9
H4A C4 H4B 107.7
C4 C5 H5A 109.5
C4 C5 H5B 109.5
H5A C5 H5B 109.5
C4 C5 H5C 109.5
H5A C5 H5C 109.5
H5B C5 H5C 109.5
S3 Au2 S4 75.57(11)
S3 Au2 Cl4 93.52(11)
S4 Au2 Cl4 169.07(12)
S3 Au2 Cl3 171.81(11)
S4 Au2 Cl3 96.57(10)
Cl4 Au2 Cl3 94.36(11)
C6 S3 Au2 88.3(3)
C6 S4 Au2 87.5(3)
C6 N2 C7 120.8(7)
C6 N2 C9 121.5(7)
C7 N2 C9 117.3(7)
N2 C6 S3 125.3(7)
N2 C6 S4 126.1(7)
S3 C6 S4 108.5(5)
N2 C7 C8 113.0(8)
N2 C7 H7A 109.0
C8 C7 H7A 109.0
N2 C7 H7B 109.0
C8 C7 H7B 109.0
H7A C7 H7B 107.8
C7 C8 H8C 109.5
C7 C8 H8B 109.5
H8C C8 H8B 109.5
C7 C8 H8A 109.5
H8C C8 H8A 109.5
H8B C8 H8A 109.5
N2 C9 C10 111.5(7)
N2 C9 H9A 109.3
C10 C9 H9A 109.3
N2 C9 H9B 109.3
C10 C9 H9B 109.3
H9A C9 H9B 108.0
C9 C10 H10A 109.5
C9 C10 H10B 109.5
H10A C10 H10B 109.5
C9 C10 H10C 109.5
H10A C10 H10C 109.5
H10B C10 H10C 109.5

loop_
_geom_bond_atom_site_label_1
_geom_bond_atom_site_label_2
_geom_bond_distance
Au1 S2 2.294(2)
Au1 S1 2.310(3)
Au1 Cl1 2.323(3)
Au1 Cl2 2.325(3)
S1 C1 1.739(8)
S2 C1 1.723(9)
N1 C1 1.311(11)
N1 C2 1.464(12)
N1 C4 1.493(10)
C2 C3 1.490(14)
C2 H2A 0.9900
C2 H2B 0.9900
C3 H3C 0.9800
C3 H3B 0.9800
C3 H3A 0.9800
C4 C5 1.441(15)
C4 H4A 0.9900
C4 H4B 0.9900
C5 H5A 0.9800
C5 H5B 0.9800
C5 H5C 0.9800
Au2 S3 2.293(2)
Au2 S4 2.312(3)
Au2 Cl4 2.326(3)
Au2 Cl3 2.326(3)
S3 C6 1.736(10)
S4 C6 1.742(9)
N2 C6 1.285(12)
N2 C7 1.480(11)
N2 C9 1.494(11)
C7 C8 1.522(14)
C7 H7A 0.9900
C7 H7B 0.9900
C8 H8C 0.9800
C8 H8B 0.9800
C8 H8A 0.9800
C9 C10 1.516(14)
C9 H9A 0.9900
C9 H9B 0.9900
C10 H10A 0.9800
C10 H10B 0.9800
C10 H10C 0.9800

loop_
_geom_hbond_atom_site_label_D
_geom_hbond_atom_site_label_H
_geom_hbond_atom_site_label_A
_geom_hbond_distance_DH
_geom_hbond_distance_HA
_geom_hbond_distance_DA
_geom_hbond_angle_DHA
_geom_hbond_site_symmetry_A
C3 H3C Cl3 0.98 2.92 3.873(13) 166 4_575
C3 H3B Cl2 0.98 2.97 3.870(11) 154 2
C4 H4A Cl4 0.99 2.91 3.801(9) 150 3_665
C4 H4B Cl4 0.99 2.95 3.869(9) 155 1_455
C7 H7A Cl2 0.99 2.84 3.771(10) 157 4_675
C9 H9B Cl4 0.99 2.97 3.912(9) 160 2_655
C10 H10C Cl1 0.98 2.94 3.913(12) 172 .

loop_
_geom_torsion_atom_site_label_1
_geom_torsion_atom_site_label_2
_geom_torsion_atom_site_label_3
_geom_torsion_atom_site_label_4
_geom_torsion
C2 N1 C1 S2 -176.3(5)
C4 N1 C1 S2 -2.7(9)
C2 N1 C1 S1 2.4(10)
C4 N1 C1 S1 176.0(5)
Au1 S2 C1 N1 175.2(6)
Au1 S2 C1 S1 -3.7(3)
Au1 S1 C1 N1 -175.2(6)
Au1 S1 C1 S2 3.7(3)
C1 N1 C2 C3 -90.8(9)
C4 N1 C2 C3 95.4(8)
C1 N1 C4 C5 119.1(12)
C2 N1 C4 C5 -67.0(13)
C7 N2 C6 S3 -3.4(10)
C9 N2 C6 S3 -175.8(5)
C7 N2 C6 S4 174.0(6)
C9 N2 C6 S4 1.7(10)
Au2 S3 C6 N2 174.3(6)
Au2 S3 C6 S4 -3.5(3)
Au2 S4 C6 N2 -174.3(6)
Au2 S4 C6 S3 3.5(3)
C6 N2 C7 C8 128.0(9)
C9 N2 C7 C8 -59.4(10)
C6 N2 C9 C10 -86.4(9)
C7 N2 C9 C10 101.0(8)
